data_1546834
loop_
_publ_author_name
'Nguyen, Linh H. T.'
'Nguyen, The T.'
'Nguyen, Ha L.'
'Doan, Tan L. H.'
'Tran, Phuong Hoang'

_publ_section_title
;
 A new superacid hafnium-based metal--organic framework as a highly active
 heterogeneous catalyst for the synthesis of benzoxazoles under
 solvent-free conditions
;
_journal_issue 19
_journal_name_full 'Catalysis Science &amp; Technology'
_journal_page_first 4346
_journal_page_last 4350
_journal_paper_doi 10.1039/C7CY01668A
_journal_volume 7
_journal_year 2017
_chemical_formula_sum 'C12 H6 Hf3 O16'
_chemical_formula_weight 941.64
_space_group_crystal_system cubic
_space_group_IT_number 227
_space_group_name_Hall '-F 4vw 2vw 3'
_space_group_name_H-M_alt 'F d -3 m'
_symmetry_space_group_name_Hall '-F 4vw 2vw 3'
_symmetry_space_group_name_H-M 'F d -3 m :2'
_atom_sites_solution_hydrogens geom
_audit_creation_method SHELXL-2016/6
_audit_update_record
;
2017-07-06 deposited with the CCDC.
2017-08-24 downloaded from the CCDC.
;
_cell_angle_alpha 90
_cell_angle_beta 90
_cell_angle_gamma 90
_cell_formula_units_Z 32
_cell_length_a 34.9801(12)
_cell_length_b 34.9801(12)
_cell_length_c 34.9801(12)
_cell_measurement_reflns_used 2453
_cell_measurement_temperature 100(2)
_cell_measurement_theta_max 30.642
_cell_measurement_theta_min 2.763
_cell_volume 42802(3)
_computing_structure_refinement 'SHELXL-2016/6 (Sheldrick, 2016)'
_diffrn_ambient_temperature 100(2)
_diffrn_measured_fraction_theta_full 0.998
_diffrn_measured_fraction_theta_max 0.999
_diffrn_measurement_device_type graphite
_diffrn_measurement_method Bruker
_diffrn_radiation_type MoK\a
_diffrn_radiation_wavelength 0.71073
_diffrn_reflns_av_R_equivalents 0.0663
_diffrn_reflns_av_unetI/netI 0.0244
_diffrn_reflns_Laue_measured_fraction_full 0.998
_diffrn_reflns_Laue_measured_fraction_max 0.999
_diffrn_reflns_number 2453
_diffrn_reflns_point_group_measured_fraction_full 0.998
_diffrn_reflns_point_group_measured_fraction_max 0.999
_diffrn_reflns_theta_full 25.242
_diffrn_reflns_theta_max 27.917
_diffrn_reflns_theta_min 1.647
_diffrn_source 'fine-focus sealed tube'
_exptl_absorpt_coefficient_mu 5.836
_exptl_absorpt_correction_T_max 0.943
_exptl_absorpt_correction_T_min 0.916
_exptl_absorpt_correction_type multi-scan
_exptl_crystal_colour colorless
_exptl_crystal_density_diffrn 1.169
_exptl_crystal_description octahedral
_exptl_crystal_F_000 13504
_exptl_crystal_size_max 0.015
_exptl_crystal_size_mid 0.015
_exptl_crystal_size_min 0.010
_platon_squeeze_details
;
;
_refine_diff_density_max 1.136
_refine_diff_density_min -1.346
_refine_diff_density_rms 0.159
_refine_ls_extinction_method none
_refine_ls_goodness_of_fit_ref 1.119
_refine_ls_hydrogen_treatment constr
_refine_ls_matrix_type full
_refine_ls_number_parameters 57
_refine_ls_number_reflns 2453
_refine_ls_number_restraints 0
_refine_ls_restrained_S_all 1.119
_refine_ls_R_factor_all 0.0467
_refine_ls_R_factor_gt 0.0384
_refine_ls_shift/su_max 0.003
_refine_ls_shift/su_mean 0.000
_refine_ls_structure_factor_coef Fsqd
_refine_ls_weighting_details 'w=1/[\s^2^(Fo^2^)+(0.0750P)^2^+353.8835P] where P=(Fo^2^+2Fc^2^)/3'
_refine_ls_weighting_scheme calc
_refine_ls_wR_factor_gt 0.1180
_refine_ls_wR_factor_ref 0.1230
_reflns_Friedel_coverage 0.000
_reflns_number_gt 1996
_reflns_number_total 2453
_reflns_threshold_expression 'I > 2\s(I)'
_cod_data_source_file c7cy01668a2.cif
_cod_data_source_block VNU-11
_cod_original_cell_volume 42802(4)
_cod_database_code 1546834
_publcif_datablock.id {17100e3f-be27-45db-b501-788e0e1adfcc}

_shelx_shelxl_version_number 2016/6
_shelx_space_group_comment
;
The symmetry employed for this shelxl refinement is uniquely defined
by the following loop, which should always be used as a source of
symmetry information in preference to the above space-group names.
They are only intended as comments.
;
_shelx_estimated_absorpt_t_min 0.918
_shelx_estimated_absorpt_t_max 0.944
_exptl_absorpt_special_details SADABS
_publcif_funding_html
;
;

loop_
_space_group_symop_operation_xyz
'x, y, z'
'-x+3/4, -y+1/4, z+1/2'
'-x+1/4, y+1/2, -z+3/4'
'x+1/2, -y+3/4, -z+1/4'
'z, x, y'
'z+1/2, -x+3/4, -y+1/4'
'-z+3/4, -x+1/4, y+1/2'
'-z+1/4, x+1/2, -y+3/4'
'y, z, x'
'-y+1/4, z+1/2, -x+3/4'
'y+1/2, -z+3/4, -x+1/4'
'-y+3/4, -z+1/4, x+1/2'
'y+3/4, x+1/4, -z+1/2'
'-y, -x, -z'
'y+1/4, -x+1/2, z+3/4'
'-y+1/2, x+3/4, z+1/4'
'x+3/4, z+1/4, -y+1/2'
'-x+1/2, z+3/4, y+1/4'
'-x, -z, -y'
'x+1/4, -z+1/2, y+3/4'
'z+3/4, y+1/4, -x+1/2'
'z+1/4, -y+1/2, x+3/4'
'-z+1/2, y+3/4, x+1/4'
'-z, -y, -x'
'x, y+1/2, z+1/2'
'-x+3/4, -y+3/4, z+1'
'-x+1/4, y+1, -z+5/4'
'x+1/2, -y+5/4, -z+3/4'
'z, x+1/2, y+1/2'
'z+1/2, -x+5/4, -y+3/4'
'-z+3/4, -x+3/4, y+1'
'-z+1/4, x+1, -y+5/4'
'y, z+1/2, x+1/2'
'-y+1/4, z+1, -x+5/4'
'y+1/2, -z+5/4, -x+3/4'
'-y+3/4, -z+3/4, x+1'
'y+3/4, x+3/4, -z+1'
'-y, -x+1/2, -z+1/2'
'y+1/4, -x+1, z+5/4'
'-y+1/2, x+5/4, z+3/4'
'x+3/4, z+3/4, -y+1'
'-x+1/2, z+5/4, y+3/4'
'-x, -z+1/2, -y+1/2'
'x+1/4, -z+1, y+5/4'
'z+3/4, y+3/4, -x+1'
'z+1/4, -y+1, x+5/4'
'-z+1/2, y+5/4, x+3/4'
'-z, -y+1/2, -x+1/2'
'x+1/2, y, z+1/2'
'-x+5/4, -y+1/4, z+1'
'-x+3/4, y+1/2, -z+5/4'
'x+1, -y+3/4, -z+3/4'
'z+1/2, x, y+1/2'
'z+1, -x+3/4, -y+3/4'
'-z+5/4, -x+1/4, y+1'
'-z+3/4, x+1/2, -y+5/4'
'y+1/2, z, x+1/2'
'-y+3/4, z+1/2, -x+5/4'
'y+1, -z+3/4, -x+3/4'
'-y+5/4, -z+1/4, x+1'
'y+5/4, x+1/4, -z+1'
'-y+1/2, -x, -z+1/2'
'y+3/4, -x+1/2, z+5/4'
'-y+1, x+3/4, z+3/4'
'x+5/4, z+1/4, -y+1'
'-x+1, z+3/4, y+3/4'
'-x+1/2, -z, -y+1/2'
'x+3/4, -z+1/2, y+5/4'
'z+5/4, y+1/4, -x+1'
'z+3/4, -y+1/2, x+5/4'
'-z+1, y+3/4, x+3/4'
'-z+1/2, -y, -x+1/2'
'x+1/2, y+1/2, z'
'-x+5/4, -y+3/4, z+1/2'
'-x+3/4, y+1, -z+3/4'
'x+1, -y+5/4, -z+1/4'
'z+1/2, x+1/2, y'
'z+1, -x+5/4, -y+1/4'
'-z+5/4, -x+3/4, y+1/2'
'-z+3/4, x+1, -y+3/4'
'y+1/2, z+1/2, x'
'-y+3/4, z+1, -x+3/4'
'y+1, -z+5/4, -x+1/4'
'-y+5/4, -z+3/4, x+1/2'
'y+5/4, x+3/4, -z+1/2'
'-y+1/2, -x+1/2, -z'
'y+3/4, -x+1, z+3/4'
'-y+1, x+5/4, z+1/4'
'x+5/4, z+3/4, -y+1/2'
'-x+1, z+5/4, y+1/4'
'-x+1/2, -z+1/2, -y'
'x+3/4, -z+1, y+3/4'
'z+5/4, y+3/4, -x+1/2'
'z+3/4, -y+1, x+3/4'
'-z+1, y+5/4, x+1/4'
'-z+1/2, -y+1/2, -x'
'-x, -y, -z'
'x-3/4, y-1/4, -z-1/2'
'x-1/4, -y-1/2, z-3/4'
'-x-1/2, y-3/4, z-1/4'
'-z, -x, -y'
'-z-1/2, x-3/4, y-1/4'
'z-3/4, x-1/4, -y-1/2'
'z-1/4, -x-1/2, y-3/4'
'-y, -z, -x'
'y-1/4, -z-1/2, x-3/4'
'-y-1/2, z-3/4, x-1/4'
'y-3/4, z-1/4, -x-1/2'
'-y-3/4, -x-1/4, z-1/2'
'y, x, z'
'-y-1/4, x-1/2, -z-3/4'
'y-1/2, -x-3/4, -z-1/4'
'-x-3/4, -z-1/4, y-1/2'
'x-1/2, -z-3/4, -y-1/4'
'x, z, y'
'-x-1/4, z-1/2, -y-3/4'
'-z-3/4, -y-1/4, x-1/2'
'-z-1/4, y-1/2, -x-3/4'
'z-1/2, -y-3/4, -x-1/4'
'z, y, x'
'-x, -y+1/2, -z+1/2'
'x-3/4, y+1/4, -z'
'x-1/4, -y, z-1/4'
'-x-1/2, y-1/4, z+1/4'
'-z, -x+1/2, -y+1/2'
'-z-1/2, x-1/4, y+1/4'
'z-3/4, x+1/4, -y'
'z-1/4, -x, y-1/4'
'-y, -z+1/2, -x+1/2'
'y-1/4, -z, x-1/4'
'-y-1/2, z-1/4, x+1/4'
'y-3/4, z+1/4, -x'
'-y-3/4, -x+1/4, z'
'y, x+1/2, z+1/2'
'-y-1/4, x, -z-1/4'
'y-1/2, -x-1/4, -z+1/4'
'-x-3/4, -z+1/4, y'
'x-1/2, -z-1/4, -y+1/4'
'x, z+1/2, y+1/2'
'-x-1/4, z, -y-1/4'
'-z-3/4, -y+1/4, x'
'-z-1/4, y, -x-1/4'
'z-1/2, -y-1/4, -x+1/4'
'z, y+1/2, x+1/2'
'-x+1/2, -y, -z+1/2'
'x-1/4, y-1/4, -z'
'x+1/4, -y-1/2, z-1/4'
'-x, y-3/4, z+1/4'
'-z+1/2, -x, -y+1/2'
'-z, x-3/4, y+1/4'
'z-1/4, x-1/4, -y'
'z+1/4, -x-1/2, y-1/4'
'-y+1/2, -z, -x+1/2'
'y+1/4, -z-1/2, x-1/4'
'-y, z-3/4, x+1/4'
'y-1/4, z-1/4, -x'
'-y-1/4, -x-1/4, z'
'y+1/2, x, z+1/2'
'-y+1/4, x-1/2, -z-1/4'
'y, -x-3/4, -z+1/4'
'-x-1/4, -z-1/4, y'
'x, -z-3/4, -y+1/4'
'x+1/2, z, y+1/2'
'-x+1/4, z-1/2, -y-1/4'
'-z-1/4, -y-1/4, x'
'-z+1/4, y-1/2, -x-1/4'
'z, -y-3/4, -x+1/4'
'z+1/2, y, x+1/2'
'-x+1/2, -y+1/2, -z'
'x-1/4, y+1/4, -z-1/2'
'x+1/4, -y, z-3/4'
'-x, y-1/4, z-1/4'
'-z+1/2, -x+1/2, -y'
'-z, x-1/4, y-1/4'
'z-1/4, x+1/4, -y-1/2'
'z+1/4, -x, y-3/4'
'-y+1/2, -z+1/2, -x'
'y+1/4, -z, x-3/4'
'-y, z-1/4, x-1/4'
'y-1/4, z+1/4, -x-1/2'
'-y-1/4, -x+1/4, z-1/2'
'y+1/2, x+1/2, z'
'-y+1/4, x, -z-3/4'
'y, -x-1/4, -z-1/4'
'-x-1/4, -z+1/4, y-1/2'
'x, -z-1/4, -y-1/4'
'x+1/2, z+1/2, y'
'-x+1/4, z, -y-3/4'
'-z-1/4, -y+1/4, x-1/2'
'-z+1/4, y, -x-3/4'
'z, -y-1/4, -x-1/4'
'z+1/2, y+1/2, x'

loop_
_atom_site_label
_atom_site_type_symbol
_atom_site_fract_x
_atom_site_fract_y
_atom_site_fract_z
_atom_site_U_iso_or_equiv
_atom_site_adp_type
_atom_site_occupancy
_atom_site_site_symmetry_order
_atom_site_calc_flag
_atom_site_refinement_flags_posn
_atom_site_refinement_flags_adp
_atom_site_refinement_flags_occupancy
Hf1 Hf 0.54699(2) 0.77298(2) 0.70301(2) 0.02886(14) Uani 1 2 d S T P
O1 O 0.54839(9) 0.74696(10) 0.64608(9) 0.0304(7) Uani 1 1 d . . .
O2 O 0.5601(2) 0.76260(12) 0.76260(12) 0.0586(18) Uani 1 2 d S T P
C1 C 0.54534(14) 0.70466(14) 0.5943(2) 0.0337(15) Uani 1 2 d S T P
C2 C 0.5296(2) 0.67187(14) 0.57813(14) 0.0315(14) Uani 1 2 d S T P
H2 H 0.507882 0.660369 0.589632 0.038 Uiso 1 2 calc R U P
C3 C 0.53059(13) 0.71941(13) 0.63119(19) 0.0267(13) Uani 1 2 d S T P
O3 O 0.58832(16) 0.81959(16) 0.7132(2) 0.0854(19) Uani 1 1 d . . .
O4 O 0.5327(3) 0.7173(3) 0.7173(3) 0.073(4) Uani 1 6 d S T P
C4 C 0.5919(5) 0.8419(5) 0.750000 0.46(4) Uani 1 2 d S T P
H4 H 0.611105 0.861103 0.750001 0.549 Uiso 1 2 calc R U P

loop_
_atom_site_aniso_label
_atom_site_aniso_U_11
_atom_site_aniso_U_22
_atom_site_aniso_U_33
_atom_site_aniso_U_23
_atom_site_aniso_U_13
_atom_site_aniso_U_12
Hf1 0.02847(16) 0.02962(19) 0.02847(16) -0.00239(8) 0.00263(10) 0.00239(8)
O1 0.0311(17) 0.0378(19) 0.0222(16) -0.0078(14) 0.0024(12) -0.0023(14)
O2 0.100(5) 0.038(2) 0.038(2) 0.012(2) 0.024(2) 0.024(2)
C1 0.033(2) 0.033(2) 0.035(4) -0.001(2) 0.001(2) -0.002(3)
C2 0.035(4) 0.030(2) 0.030(2) 0.000(3) 0.006(2) -0.006(2)
C3 0.0260(19) 0.0260(19) 0.028(3) -0.0024(18) 0.0024(18) 0.000(2)
O3 0.051(3) 0.052(3) 0.153(6) 0.001(3) -0.010(3) -0.008(2)
O4 0.073(4) 0.073(4) 0.073(4) 0.051(6) -0.051(6) -0.051(6)
C4 0.30(3) 0.30(3) 0.76(10) 0.35(5) -0.35(5) -0.23(4)

loop_
_atom_type_symbol
_atom_type_description
_atom_type_scat_dispersion_real
_atom_type_scat_dispersion_imag
_atom_type_scat_source
C C 0.0033 0.0016 'International Tables Vol C Tables 4.2.6.8 and 6.1.1.4'
H H 0.0000 0.0000 'International Tables Vol C Tables 4.2.6.8 and 6.1.1.4'
O O 0.0106 0.0060 'International Tables Vol C Tables 4.2.6.8 and 6.1.1.4'
Hf Hf -0.5830 6.1852 'International Tables Vol C Tables 4.2.6.8 and 6.1.1.4'

loop_
_geom_angle_atom_site_label_1
_geom_angle_atom_site_label_2
_geom_angle_atom_site_label_3
_geom_angle
_geom_angle_site_symmetry_1
_geom_angle_site_symmetry_3
O4 Hf1 O2 107.4(5) . 175_557
O4 Hf1 O2 70.2(3) . .
O2 Hf1 O2 71.3(2) 175_557 .
O4 Hf1 O2 70.2(3) . 34_645
O2 Hf1 O2 71.3(2) 175_557 34_645
O2 Hf1 O2 112.3(4) . 34_645
O4 Hf1 O1 80.4(4) . 190_657
O2 Hf1 O1 140.88(9) 175_557 190_657
O2 Hf1 O1 76.1(2) . 190_657
O2 Hf1 O1 143.24(17) 34_645 190_657
O4 Hf1 O1 80.4(4) . .
O2 Hf1 O1 140.88(9) 175_557 .
O2 Hf1 O1 143.24(17) . .
O2 Hf1 O1 76.1(2) 34_645 .
O1 Hf1 O1 77.68(17) 190_657 .
O4 Hf1 O3 144.40(18) . .
O2 Hf1 O3 80.2(2) 175_557 .
O2 Hf1 O3 80.2(3) . .
O2 Hf1 O3 142.0(2) 34_645 .
O1 Hf1 O3 73.45(18) 190_657 .
O1 Hf1 O3 116.0(2) . .
O4 Hf1 O3 144.40(18) . 190_657
O2 Hf1 O3 80.2(2) 175_557 190_657
O2 Hf1 O3 142.0(2) . 190_657
O2 Hf1 O3 80.2(3) 34_645 190_657
O1 Hf1 O3 116.0(2) 190_657 190_657
O1 Hf1 O3 73.45(18) . 190_657
O3 Hf1 O3 70.5(4) . 190_657
O4 Hf1 Hf1 33.37(19) . 34_645
O2 Hf1 Hf1 91.81(18) 175_557 34_645
O2 Hf1 Hf1 91.79(18) . 34_645
O2 Hf1 Hf1 36.93(14) 34_645 34_645
O1 Hf1 Hf1 110.43(9) 190_657 34_645
O1 Hf1 Hf1 73.86(8) . 34_645
O3 Hf1 Hf1 170.1(2) . 34_645
O3 Hf1 Hf1 114.09(19) 190_657 34_645
O4 Hf1 Hf1 33.37(19) . 55_564
O2 Hf1 Hf1 91.81(18) 175_557 55_564
O2 Hf1 Hf1 36.93(14) . 55_564
O2 Hf1 Hf1 91.79(18) 34_645 55_564
O1 Hf1 Hf1 73.86(8) 190_657 55_564
O1 Hf1 Hf1 110.43(9) . 55_564
O3 Hf1 Hf1 114.09(19) . 55_564
O3 Hf1 Hf1 170.1(2) 190_657 55_564
Hf1 Hf1 Hf1 60.0 34_645 55_564
O4 Hf1 Hf1 86.6(4) . 106_576
O2 Hf1 Hf1 35.95(11) 175_557 106_576
O2 Hf1 Hf1 35.47(16) . 106_576
O2 Hf1 Hf1 90.45(19) 34_645 106_576
O1 Hf1 Hf1 109.85(8) 190_657 106_576
O1 Hf1 Hf1 163.82(8) . 106_576
O3 Hf1 Hf1 80.1(2) . 106_576
O3 Hf1 Hf1 113.55(16) 190_657 106_576
Hf1 Hf1 Hf1 90.001(1) 34_645 106_576
Hf1 Hf1 Hf1 60.327(5) 55_564 106_576
O4 Hf1 Hf1 86.6(4) . 175_557
O2 Hf1 Hf1 35.95(11) 175_557 175_557
O2 Hf1 Hf1 90.45(19) . 175_557
O2 Hf1 Hf1 35.47(16) 34_645 175_557
O1 Hf1 Hf1 163.83(8) 190_657 175_557
O1 Hf1 Hf1 109.84(8) . 175_557
O3 Hf1 Hf1 113.55(16) . 175_557
O3 Hf1 Hf1 80.1(2) 190_657 175_557
Hf1 Hf1 Hf1 60.327(5) 34_645 175_557
Hf1 Hf1 Hf1 90.001(1) 55_564 175_557
Hf1 Hf1 Hf1 59.349(11) 106_576 175_557
C3 O1 Hf1 133.1(3) . .
Hf1 O2 Hf1 108.6(2) 106_576 .
Hf1 O2 Hf1 108.6(2) 106_576 55_564
Hf1 O2 Hf1 106.1(3) . 55_564
C2 C1 C2 119.0(7) . 78_456
C2 C1 C3 120.2(4) . .
C2 C1 C3 120.2(4) 78_456 .
C1 C2 C1 121.0(7) . 60_564
C1 C2 H2 119.5 . .
C1 C2 H2 119.5 60_564 .
O1 C3 O1 125.8(6) . 133_765
O1 C3 C1 117.0(3) . .
O1 C3 C1 117.0(3) 133_765 .
C4 O3 Hf1 125.0(11) . .
Hf1 O4 Hf1 113.3(4) 34_645 55_564
Hf1 O4 Hf1 113.3(4) 34_645 .
Hf1 O4 Hf1 113.3(4) 55_564 .
O3 C4 O3 129.9(19) 13_456 .
O3 C4 H4 115.1 13_456 .
O3 C4 H4 115.1 . .

loop_
_geom_bond_atom_site_label_1
_geom_bond_atom_site_label_2
_geom_bond_distance
_geom_bond_site_symmetry_2
Hf1 O4 2.072(5) .
Hf1 O2 2.140(6) 175_557
Hf1 O2 2.165(4) .
Hf1 O2 2.165(4) 34_645
Hf1 O1 2.190(3) 190_657
Hf1 O1 2.190(3) .
Hf1 O3 2.208(5) .
Hf1 O3 2.208(5) 190_657
Hf1 Hf1 3.4610(5) 34_645
Hf1 Hf1 3.4610(5) 55_564
Hf1 Hf1 3.4954(5) 106_576
Hf1 Hf1 3.4954(5) 175_557
O1 C3 1.260(4) .
C1 C2 1.392(5) .
C1 C2 1.392(5) 78_456
C1 C3 1.482(10) .
C2 H2 0.9500 .
O3 C4 1.511(11) .
C4 H4 0.9500 .

loop_
_platon_squeeze_void_nr
_platon_squeeze_void_average_x
_platon_squeeze_void_average_y
_platon_squeeze_void_average_z
_platon_squeeze_void_volume
_platon_squeeze_void_count_electrons
_platon_squeeze_void_content
1 -0.003 -0.007 -0.003 30424 2670 ' '
2 0.625 0.125 0.125 102 7 ' '
3 0.125 0.125 0.625 102 7 ' '
4 0.375 0.375 0.375 102 7 ' '
5 0.875 0.375 0.875 102 7 ' '
6 0.125 0.625 0.125 102 7 ' '
7 0.625 0.625 0.625 102 7 ' '
8 0.875 0.875 0.375 102 7 ' '
9 0.375 0.875 0.875 102 7 ' '

loop_
_publcif_info_exptl_table_extra_item
sin_theta_over_lambda_max
